data_7116192
loop_
_publ_author_name
'Hinz, Alexander'
'Schulz, Axel'
'Villinger, Alexander'

_publ_section_title
;
 P-P \s-bond activation by gold(I) coordination.
;
_journal_issue 7
_journal_name_full 'Chemical communications (Cambridge, England)'
_journal_page_first 1363
_journal_page_last 1366
_journal_paper_doi 10.1039/c4cc09164g
_journal_volume 51
_journal_year 2014
_chemical_formula_moiety 'C53 H59 Au Cl N2 P3, C6 H6'
_chemical_formula_sum 'C59 H65 Au Cl N2 P3'
_chemical_formula_weight 1127.45
_chemical_name_systematic
;
 ?
;
_space_group_crystal_system monoclinic
_space_group_IT_number 15
_space_group_name_Hall '-C 2yc'
_space_group_name_H-M_alt 'C 1 2/c 1'
_symmetry_space_group_name_Hall '-C 2yc'
_symmetry_space_group_name_H-M 'C 1 2/c 1'
_atom_sites_solution_hydrogens geom
_audit_creation_method SHELXL-2013
_audit_update_record
;
2014-10-26 deposited with the CCDC.
2014-11-26 downloaded from the CCDC.
;
_cell_angle_alpha 90
_cell_angle_beta 101.502(2)
_cell_angle_gamma 90
_cell_formula_units_Z 8
_cell_length_a 19.8747(5)
_cell_length_b 12.2909(5)
_cell_length_c 44.9360(14)
_cell_measurement_reflns_used 9943
_cell_measurement_temperature 173(2)
_cell_measurement_theta_max 21.79
_cell_measurement_theta_min 2.25
_cell_volume 10756.4(6)
_computing_cell_refinement 'Bruker Apex V7.51A'
_computing_data_collection 'Bruker Apex V7.51A'
_computing_data_reduction 'Bruker SAINT'
_computing_molecular_graphics 'ORTEP-3v2.01 (Farrugia, 1997)'
_computing_publication_material SHELXL-2013
_computing_structure_refinement 'SHELXL-2013 (Sheldrick, 2013)'
_computing_structure_solution 'SHELXS-2013 (Sheldrick, 2013)'
_diffrn_ambient_temperature 173(2)
_diffrn_measured_fraction_theta_full 1.014
_diffrn_measured_fraction_theta_max 1.013
_diffrn_measurement_device_type 'Bruker Apex Kappa II-CCD-diffractometer'
_diffrn_measurement_method 'phi and omega scans'
_diffrn_radiation_monochromator graphite
_diffrn_radiation_source 'sealed tube'
_diffrn_radiation_type MoK\a
_diffrn_radiation_wavelength 0.71073
_diffrn_reflns_av_R_equivalents 0.0767
_diffrn_reflns_av_unetI/netI 0.0702
_diffrn_reflns_Laue_measured_fraction_full 1.014
_diffrn_reflns_Laue_measured_fraction_max 1.013
_diffrn_reflns_limit_h_max 25
_diffrn_reflns_limit_h_min -25
_diffrn_reflns_limit_k_max 15
_diffrn_reflns_limit_k_min -15
_diffrn_reflns_limit_l_max 58
_diffrn_reflns_limit_l_min -57
_diffrn_reflns_number 109237
_diffrn_reflns_point_group_measured_fraction_full 1.014
_diffrn_reflns_point_group_measured_fraction_max 1.013
_diffrn_reflns_theta_full 25.242
_diffrn_reflns_theta_max 27.493
_diffrn_reflns_theta_min 1.387
_exptl_absorpt_coefficient_mu 2.913
_exptl_absorpt_correction_T_max 0.7456
_exptl_absorpt_correction_T_min 0.6142
_exptl_absorpt_correction_type multi-scan
_exptl_absorpt_process_details '(SADABS; Sheldrick, 2004)'
_exptl_crystal_colour yellow
_exptl_crystal_density_diffrn 1.392
_exptl_crystal_description plate
_exptl_crystal_F_000 4592
_exptl_crystal_size_max 0.210
_exptl_crystal_size_mid 0.190
_exptl_crystal_size_min 0.050
_refine_diff_density_max 1.279
_refine_diff_density_min -1.852
_refine_diff_density_rms 0.135
_refine_ls_extinction_method none
_refine_ls_goodness_of_fit_ref 1.253
_refine_ls_hydrogen_treatment constr
_refine_ls_matrix_type full
_refine_ls_number_parameters 609
_refine_ls_number_reflns 12314
_refine_ls_number_restraints 42
_refine_ls_restrained_S_all 1.251
_refine_ls_R_factor_all 0.1119
_refine_ls_R_factor_gt 0.0803
_refine_ls_shift/su_max 0.001
_refine_ls_shift/su_mean 0.000
_refine_ls_structure_factor_coef Fsqd
_refine_ls_weighting_details 'w=1/[\s^2^(Fo^2^)+205.6607P] where P=(Fo^2^+2Fc^2^)/3'
_refine_ls_weighting_scheme calc
_refine_ls_wR_factor_gt 0.1443
_refine_ls_wR_factor_ref 0.1528
_reflns_Friedel_coverage 0.000
_reflns_number_gt 9172
_reflns_number_total 12314
_reflns_threshold_expression 'I > 2\s(I)'
_cod_data_source_file c4cc09164g2.cif
_cod_data_source_block AH169B
_cod_depositor_comments
;
The following automatic conversions were performed:
'__exptl_absorpt_process_details' tag replaced with
'_exptl_absorpt_process_details'.

Automatic conversion script
Id: cif_correct_tags 1440 2010-10-19 06:21:57Z saulius 
;
_cod_database_code 7116192
_shelx_space_group_comment
;
The symmetry employed for this shelxl refinement is uniquely defined
by the following loop, which should always be used as a source of
symmetry information in preference to the above space-group names.
They are only intended as comments.
;
_shelx_estimated_absorpt_t_min 0.580
_shelx_estimated_absorpt_t_max 0.868
_shelxl_version_number 2013-4

loop_
_space_group_symop_operation_xyz
'x, y, z'
'-x, y, -z+1/2'
'x+1/2, y+1/2, z'
'-x+1/2, y+1/2, -z+1/2'
'-x, -y, -z'
'x, -y, z-1/2'
'-x+1/2, -y+1/2, -z'
'x+1/2, -y+1/2, z-1/2'

loop_
_atom_site_label
_atom_site_type_symbol
_atom_site_fract_x
_atom_site_fract_y
_atom_site_fract_z
_atom_site_U_iso_or_equiv
_atom_site_adp_type
_atom_site_occupancy
_atom_site_site_symmetry_order
_atom_site_calc_flag
_atom_site_refinement_flags_posn
_atom_site_refinement_flags_adp
_atom_site_refinement_flags_occupancy
_atom_site_disorder_assembly
_atom_site_disorder_group
Au1 Au 0.05449(2) 0.93867(3) 0.13851(2) 0.03967(11) Uani 1 1 d . . . . .
Cl1 Cl 0.01294(14) 1.1192(2) 0.13859(7) 0.0610(8) Uani 1 1 d . . . . .
P1 P 0.08912(11) 0.7560(2) 0.14756(5) 0.0338(5) Uani 1 1 d . . . . .
P2 P -0.03346(11) 0.81589(19) 0.11672(5) 0.0303(5) Uani 1 1 d . . . . .
P3 P 0.06473(12) 0.71519(19) 0.07918(5) 0.0341(5) Uani 1 1 d . . . . .
N1 N 0.1141(3) 0.7088(6) 0.11483(16) 0.0346(17) Uani 1 1 d . . . . .
C1 C 0.1850(4) 0.6767(8) 0.1156(2) 0.040(2) Uani 1 1 d . . . . .
C2 C 0.2385(5) 0.7478(9) 0.1287(2) 0.046(2) Uani 1 1 d . . . . .
C3 C 0.3065(5) 0.7191(9) 0.1285(3) 0.059(3) Uani 1 1 d . . . . .
H3 H 0.3432 0.7655 0.1375 0.071 Uiso 1 1 calc R U . . .
C4 C 0.3197(6) 0.6227(11) 0.1150(3) 0.074(4) Uani 1 1 d . . . . .
H4 H 0.3659 0.6043 0.1144 0.089 Uiso 1 1 calc R U . . .
C5 C 0.2678(5) 0.5521(10) 0.1023(3) 0.065(3) Uani 1 1 d . . . . .
H5 H 0.2781 0.4855 0.0935 0.078 Uiso 1 1 calc R U . . .
C6 C 0.1994(5) 0.5808(8) 0.1027(2) 0.046(2) Uani 1 1 d . . . . .
C7 C 0.2250(4) 0.8504(9) 0.1441(2) 0.044(2) Uani 1 1 d . . . . .
C8 C 0.1988(4) 0.9422(9) 0.1275(2) 0.042(2) Uani 1 1 d . . . . .
C9 C 0.1830(4) 1.0328(8) 0.1425(2) 0.043(2) Uani 1 1 d . . . . .
H9 H 0.1641 1.0946 0.1311 0.052 Uiso 1 1 calc R U . . .
C10 C 0.1941(5) 1.0363(11) 0.1746(3) 0.061(3) Uani 1 1 d . . . . .
C11 C 0.2222(5) 0.9445(13) 0.1902(2) 0.065(4) Uani 1 1 d . . . . .
H11 H 0.2303 0.9458 0.2117 0.078 Uiso 1 1 calc R U . . .
C12 C 0.2389(4) 0.8531(10) 0.1765(2) 0.049(3) Uani 1 1 d . . . . .
C13 C 0.1891(5) 0.9441(9) 0.0935(2) 0.049(2) Uani 1 1 d . . . . .
H13A H 0.1699 0.8744 0.0852 0.073 Uiso 1 1 calc R U . . .
H13B H 0.2335 0.9561 0.0877 0.073 Uiso 1 1 calc R U . . .
H13C H 0.1575 1.0031 0.0853 0.073 Uiso 1 1 calc R U . . .
C14 C 0.1777(7) 1.1385(11) 0.1905(3) 0.080(4) Uani 1 1 d . . . . .
H14A H 0.1294 1.1577 0.1833 0.120 Uiso 1 1 calc R U . . .
H14B H 0.2069 1.1982 0.1861 0.120 Uiso 1 1 calc R U . . .
H14C H 0.1863 1.1257 0.2124 0.120 Uiso 1 1 calc R U . . .
C15 C 0.2682(5) 0.7556(11) 0.1944(3) 0.075(4) Uani 1 1 d . . . . .
H15A H 0.3134 0.7388 0.1899 0.113 Uiso 1 1 calc R U . . .
H15B H 0.2375 0.6933 0.1889 0.113 Uiso 1 1 calc R U . . .
H15C H 0.2731 0.7708 0.2161 0.113 Uiso 1 1 calc R U . . .
C16 C 0.1479(5) 0.4936(8) 0.0899(2) 0.042(2) Uani 1 1 d . . . . .
C17 C 0.1190(5) 0.4265(9) 0.1095(3) 0.053(3) Uani 1 1 d . . . . .
C18 C 0.0771(6) 0.3424(9) 0.0975(3) 0.061(3) Uani 1 1 d . . . . .
H18 H 0.0596 0.2953 0.1109 0.073 Uiso 1 1 calc R U . . .
C19 C 0.0595(6) 0.3236(9) 0.0666(3) 0.068(3) Uani 1 1 d . . . . .
C20 C 0.0876(6) 0.3896(9) 0.0479(3) 0.068(3) Uani 1 1 d . . . . .
H20 H 0.0765 0.3769 0.0266 0.081 Uiso 1 1 calc R U . . .
C21 C 0.1318(5) 0.4741(8) 0.0588(3) 0.049(3) Uani 1 1 d . . . . .
C22 C 0.1357(6) 0.4470(12) 0.1438(3) 0.075(4) Uani 1 1 d . . . . .
H22A H 0.1825 0.4755 0.1497 0.112 Uiso 1 1 calc R U . . .
H22B H 0.1320 0.3786 0.1545 0.112 Uiso 1 1 calc R U . . .
H22C H 0.1031 0.5001 0.1491 0.112 Uiso 1 1 calc R U . . .
C23 C 0.0112(9) 0.2311(11) 0.0544(4) 0.112(6) Uani 1 1 d . . . . .
H23A H -0.0261 0.2588 0.0386 0.168 Uiso 1 1 calc R U . . .
H23B H -0.0081 0.2000 0.0710 0.168 Uiso 1 1 calc R U . . .
H23C H 0.0365 0.1747 0.0458 0.168 Uiso 1 1 calc R U . . .
C24 C 0.1607(7) 0.5395(10) 0.0362(3) 0.072(4) Uani 1 1 d . . . . .
H24A H 0.2059 0.5106 0.0347 0.107 Uiso 1 1 calc R U . . .
H24B H 0.1654 0.6156 0.0428 0.107 Uiso 1 1 calc R U . . .
H24C H 0.1298 0.5352 0.0163 0.107 Uiso 1 1 calc R U . . .
N2A N 0.0054(14) 0.704(3) 0.1397(4) 0.030(2) Uani 0.543(8) 1 d D . P A 1
C25A C -0.0298(6) 0.6365(9) 0.1575(2) 0.030(2) Uani 0.543(8) 1 d DG . P A 1
C26A C -0.0900(7) 0.5851(11) 0.1433(2) 0.033(2) Uani 0.543(8) 1 d DG . P A 1
C27A C -0.1212(5) 0.5094(10) 0.1591(2) 0.031(3) Uani 0.543(8) 1 d DG . P A 1
H27A H -0.1623 0.4743 0.1494 0.038 Uiso 0.543(8) 1 calc R U P A 1
C28A C -0.0922(5) 0.4849(9) 0.1891(2) 0.030(2) Uani 0.543(8) 1 d DG . P A 1
H28A H -0.1135 0.4332 0.2000 0.036 Uiso 0.543(8) 1 calc R U P A 1
C29A C -0.0320(5) 0.5363(9) 0.20335(16) 0.033(2) Uani 0.543(8) 1 d DG . P A 1
H29A H -0.0122 0.5196 0.2239 0.039 Uiso 0.543(8) 1 calc R U P A 1
C30A C -0.0008(5) 0.6120(9) 0.1875(2) 0.031(3) Uani 0.543(8) 1 d DG . P A 1
C40A C 0.0536(7) 0.6803(18) 0.2071(4) 0.046(4) Uani 0.543(8) 1 d D . P A 1
C41A C 0.0414(9) 0.7858(19) 0.2125(4) 0.041(3) Uani 0.543(8) 1 d D . P A 1
C42A C 0.0887(8) 0.8522(16) 0.2323(4) 0.044(3) Uani 0.543(8) 1 d D . P A 1
H42A H 0.0783 0.9264 0.2351 0.053 Uiso 0.543(8) 1 calc R U P A 1
C43A C 0.1499(11) 0.8084(18) 0.2473(5) 0.046(4) Uani 0.543(8) 1 d D . P A 1
C44A C 0.1608(7) 0.6983(16) 0.2429(3) 0.041(3) Uani 0.543(8) 1 d D . P A 1
H44A H 0.2011 0.6650 0.2541 0.050 Uiso 0.543(8) 1 calc R U P A 1
C45A C 0.1150(10) 0.636(2) 0.2229(5) 0.044(3) Uani 0.543(8) 1 d D . P A 1
C46A C -0.0268(10) 0.8447(18) 0.1994(5) 0.046(6) Uani 0.543(8) 1 d D . P A 1
H46A H -0.0279 0.8639 0.1781 0.068 Uiso 0.543(8) 1 calc R U P A 1
H46B H -0.0302 0.9109 0.2111 0.068 Uiso 0.543(8) 1 calc R U P A 1
H46C H -0.0654 0.7965 0.2005 0.068 Uiso 0.543(8) 1 calc R U P A 1
C47A C 0.1996(10) 0.875(2) 0.2697(4) 0.070(8) Uani 0.543(8) 1 d D . P A 1
H47A H 0.2467 0.8522 0.2695 0.106 Uiso 0.543(8) 1 calc R U P A 1
H47B H 0.1903 0.8650 0.2901 0.106 Uiso 0.543(8) 1 calc R U P A 1
H47C H 0.1943 0.9525 0.2642 0.106 Uiso 0.543(8) 1 calc R U P A 1
C48A C 0.1298(11) 0.518(2) 0.2178(5) 0.063(7) Uani 0.543(8) 1 d D . P A 1
H48A H 0.1711 0.5121 0.2091 0.095 Uiso 0.543(8) 1 calc R U P A 1
H48B H 0.0908 0.4855 0.2038 0.095 Uiso 0.543(8) 1 calc R U P A 1
H48C H 0.1372 0.4789 0.2373 0.095 Uiso 0.543(8) 1 calc R U P A 1
N2B N 0.0045(17) 0.716(4) 0.1395(5) 0.030(2) Uani 0.457(8) 1 d D . P A 2
C25B C -0.0336(8) 0.6626(12) 0.1589(2) 0.030(2) Uani 0.457(8) 1 d DG . P A 2
C26B C -0.0926(8) 0.6057(13) 0.1459(2) 0.033(2) Uani 0.457(8) 1 d DG . P A 2
C27B C -0.1262(6) 0.5423(11) 0.1640(3) 0.031(3) Uani 0.457(8) 1 d DG . P A 2
H27B H -0.1665 0.5034 0.1551 0.038 Uiso 0.457(8) 1 calc R U P A 2
C28B C -0.1008(6) 0.5358(11) 0.1951(3) 0.030(2) Uani 0.457(8) 1 d DG . P A 2
H28B H -0.1238 0.4924 0.2075 0.036 Uiso 0.457(8) 1 calc R U P A 2
C29B C -0.0418(6) 0.5927(11) 0.20810(18) 0.033(2) Uani 0.457(8) 1 d DG . P A 2
H29B H -0.0245 0.5883 0.2294 0.039 Uiso 0.457(8) 1 calc R U P A 2
C30B C -0.0082(6) 0.6562(10) 0.1900(2) 0.031(3) Uani 0.457(8) 1 d DG . P A 2
C40B C 0.0422(9) 0.7361(19) 0.2078(4) 0.046(4) Uani 0.457(8) 1 d D . P A 2
C41B C 0.0237(10) 0.841(2) 0.2108(5) 0.041(3) Uani 0.457(8) 1 d D . P A 2
C42B C 0.0659(9) 0.9173(17) 0.2292(4) 0.044(3) Uani 0.457(8) 1 d D . P A 2
H42B H 0.0522 0.9913 0.2294 0.053 Uiso 0.457(8) 1 calc R U P A 2
C43B C 0.1270(9) 0.8837(18) 0.2469(4) 0.046(4) Uani 0.457(8) 1 d D . P A 2
C44B C 0.1439(12) 0.7741(18) 0.2458(6) 0.041(3) Uani 0.457(8) 1 d D . P A 2
H44B H 0.1837 0.7475 0.2590 0.050 Uiso 0.457(8) 1 calc R U P A 2
C45B C 0.1042(9) 0.703(2) 0.2259(4) 0.044(3) Uani 0.457(8) 1 d D . P A 2
C46B C -0.0464(12) 0.888(2) 0.1950(6) 0.047(7) Uani 0.457(8) 1 d D . P A 2
H46D H -0.0555 0.8684 0.1734 0.071 Uiso 0.457(8) 1 calc R U P A 2
H46E H -0.0454 0.9674 0.1971 0.071 Uiso 0.457(8) 1 calc R U P A 2
H46F H -0.0827 0.8582 0.2045 0.071 Uiso 0.457(8) 1 calc R U P A 2
C47B C 0.1704(12) 0.961(2) 0.2689(5) 0.076(10) Uani 0.457(8) 1 d D . P A 2
H47D H 0.2130 0.9767 0.2619 0.114 Uiso 0.457(8) 1 calc R U P A 2
H47E H 0.1812 0.9277 0.2891 0.114 Uiso 0.457(8) 1 calc R U P A 2
H47F H 0.1450 1.0289 0.2699 0.114 Uiso 0.457(8) 1 calc R U P A 2
C48B C 0.1262(14) 0.586(2) 0.2242(6) 0.056(9) Uani 0.457(8) 1 d D . P A 2
H48D H 0.1225 0.5650 0.2029 0.084 Uiso 0.457(8) 1 calc R U P A 2
H48E H 0.0964 0.5393 0.2337 0.084 Uiso 0.457(8) 1 calc R U P A 2
H48F H 0.1738 0.5780 0.2350 0.084 Uiso 0.457(8) 1 calc R U P A 2
C31 C -0.1334(4) 0.6213(7) 0.1136(2) 0.0304(19) Uani 1 1 d D . . . .
C32 C -0.1242(4) 0.5625(8) 0.0880(2) 0.043(2) Uani 1 1 d . . . . .
C33 C -0.1706(5) 0.5754(9) 0.0605(2) 0.051(3) Uani 1 1 d . . . . .
H33 H -0.1642 0.5364 0.0431 0.062 Uiso 1 1 calc R U . . .
C34 C -0.2262(5) 0.6447(9) 0.0586(2) 0.052(3) Uani 1 1 d . . . . .
C35 C -0.2343(5) 0.7022(8) 0.0833(2) 0.044(2) Uani 1 1 d . . . . .
H35 H -0.2723 0.7504 0.0816 0.052 Uiso 1 1 calc R U . . .
C36 C -0.1894(4) 0.6931(7) 0.1109(2) 0.034(2) Uani 1 1 d . . . . .
C37 C -0.0656(5) 0.4836(9) 0.0903(3) 0.060(3) Uani 1 1 d . . . . .
H37A H -0.0641 0.4550 0.0701 0.090 Uiso 1 1 calc R U . . .
H37B H -0.0721 0.4235 0.1038 0.090 Uiso 1 1 calc R U . . .
H37C H -0.0223 0.5210 0.0986 0.090 Uiso 1 1 calc R U . . .
C38 C -0.2778(6) 0.6509(12) 0.0279(3) 0.088(5) Uani 1 1 d . . . . .
H38A H -0.2531 0.6418 0.0112 0.132 Uiso 1 1 calc R U . . .
H38B H -0.3008 0.7217 0.0260 0.132 Uiso 1 1 calc R U . . .
H38C H -0.3120 0.5929 0.0269 0.132 Uiso 1 1 calc R U . . .
C39 C -0.2023(5) 0.7623(8) 0.1369(2) 0.050(3) Uani 1 1 d . . . . .
H39A H -0.1667 0.8184 0.1415 0.075 Uiso 1 1 calc R U . . .
H39B H -0.2011 0.7164 0.1549 0.075 Uiso 1 1 calc R U . . .
H39C H -0.2474 0.7970 0.1313 0.075 Uiso 1 1 calc R U . . .
C49 C -0.0045(4) 0.7910(7) 0.08221(18) 0.0306(19) Uani 1 1 d . . . . .
C50 C -0.0441(4) 0.8448(7) 0.05241(19) 0.034(2) Uani 1 1 d . . . . .
C51 C -0.1124(5) 0.8939(10) 0.0566(2) 0.057(3) Uani 1 1 d . . . . .
H51A H -0.1347 0.9303 0.0378 0.086 Uiso 1 1 calc R U . . .
H51B H -0.1040 0.9470 0.0732 0.086 Uiso 1 1 calc R U . . .
H51C H -0.1424 0.8360 0.0614 0.086 Uiso 1 1 calc R U . . .
C52 C -0.0579(6) 0.7620(9) 0.0267(2) 0.054(3) Uani 1 1 d . . . . .
H52A H -0.0808 0.7979 0.0079 0.081 Uiso 1 1 calc R U . . .
H52B H -0.0874 0.7039 0.0318 0.081 Uiso 1 1 calc R U . . .
H52C H -0.0143 0.7308 0.0237 0.081 Uiso 1 1 calc R U . . .
C53 C 0.0007(6) 0.9365(10) 0.0440(2) 0.067(3) Uani 1 1 d . . . . .
H53A H 0.0409 0.9052 0.0376 0.100 Uiso 1 1 calc R U . . .
H53B H 0.0158 0.9836 0.0616 0.100 Uiso 1 1 calc R U . . .
H53C H -0.0259 0.9794 0.0273 0.100 Uiso 1 1 calc R U . . .
C113 C 0.0662(8) 0.1592(14) 0.2597(5) 0.093(7) Uani 0.5 1 d G . P B 1
H113 H 0.1083 0.1201 0.2628 0.112 Uiso 0.5 1 calc R U P B 1
C114 C 0.0294(10) 0.1772(15) 0.2304(4) 0.078(6) Uani 0.5 1 d G . P B 1
H114 H 0.0463 0.1505 0.2135 0.094 Uiso 0.5 1 calc R U P B 1
C115 C -0.0322(9) 0.2343(17) 0.2260(4) 0.079(6) Uani 0.5 1 d G . P B 1
H115 H -0.0574 0.2467 0.2059 0.094 Uiso 0.5 1 calc R U P B 1
C116 C -0.0569(7) 0.2734(15) 0.2508(5) 0.093(7) Uani 0.5 1 d G . P B 1
H116 H -0.0990 0.3124 0.2477 0.112 Uiso 0.5 1 calc R U P B 1
C117 C -0.0201(10) 0.2553(14) 0.2800(4) 0.078(6) Uani 0.5 1 d G . P B 1
H117 H -0.0370 0.2820 0.2970 0.094 Uiso 0.5 1 calc R U P B 1
C118 C 0.0414(10) 0.1982(16) 0.2845(4) 0.079(6) Uani 0.5 1 d G . P B 1
H118 H 0.0666 0.1859 0.3045 0.094 Uiso 0.5 1 calc R U P B 1
C107 C 0.314(4) 0.680(4) 0.0136(17) 0.099(10) Uani 0.5 1 d G . P C 2
H107 H 0.3540 0.6432 0.0239 0.118 Uiso 0.5 1 calc R U P C 2
C108 C 0.286(4) 0.654(4) -0.0165(17) 0.100(10) Uani 0.5 1 d G . P C 2
H108 H 0.3071 0.6000 -0.0267 0.119 Uiso 0.5 1 calc R U P C 2
C109 C 0.228(4) 0.708(4) -0.0317(17) 0.101(11) Uani 0.5 1 d G . P C 2
H109 H 0.2089 0.6907 -0.0522 0.122 Uiso 0.5 1 calc R U P C 2
C110 C 0.197(4) 0.788(4) -0.0168(18) 0.099(10) Uani 0.5 1 d G . P C 2
H110 H 0.1575 0.8244 -0.0271 0.118 Uiso 0.5 1 calc R U P C 2
C111 C 0.225(4) 0.813(3) 0.0133(18) 0.100(10) Uani 0.5 1 d G . P C 2
H111 H 0.2043 0.8675 0.0235 0.119 Uiso 0.5 1 calc R U P C 2
C112 C 0.284(4) 0.759(4) 0.0285(17) 0.101(11) Uani 0.5 1 d G . P C 2
H112 H 0.3026 0.7769 0.0490 0.122 Uiso 0.5 1 calc R U P C 2

loop_
_atom_site_aniso_label
_atom_site_aniso_U_11
_atom_site_aniso_U_22
_atom_site_aniso_U_33
_atom_site_aniso_U_23
_atom_site_aniso_U_13
_atom_site_aniso_U_12
Au1 0.03544(18) 0.0522(2) 0.03120(18) -0.00740(19) 0.00632(13) -0.01663(19)
Cl1 0.0530(15) 0.0411(14) 0.089(2) -0.0104(14) 0.0151(15) -0.0151(12)
P1 0.0233(11) 0.0485(14) 0.0280(12) 0.0013(10) 0.0012(9) -0.0113(10)
P2 0.0262(11) 0.0391(13) 0.0252(11) -0.0003(10) 0.0039(9) -0.0088(10)
P3 0.0352(12) 0.0363(13) 0.0317(12) -0.0024(10) 0.0087(10) -0.0068(10)
N1 0.022(3) 0.047(5) 0.035(4) 0.002(3) 0.006(3) -0.003(3)
C1 0.027(5) 0.049(6) 0.046(6) 0.003(5) 0.012(4) -0.004(4)
C2 0.033(5) 0.056(6) 0.050(6) 0.003(5) 0.012(4) -0.013(5)
C3 0.028(5) 0.058(7) 0.096(9) -0.005(7) 0.022(6) -0.014(5)
C4 0.029(6) 0.088(10) 0.107(11) 0.002(8) 0.019(6) -0.004(6)
C5 0.046(6) 0.062(7) 0.093(9) 0.001(7) 0.027(6) 0.010(6)
C6 0.034(5) 0.045(6) 0.060(6) 0.006(5) 0.013(5) 0.000(4)
C7 0.018(4) 0.068(7) 0.047(6) -0.001(5) 0.010(4) -0.017(4)
C8 0.026(4) 0.052(6) 0.048(5) -0.015(5) 0.008(4) -0.026(5)
C9 0.034(5) 0.041(6) 0.055(6) -0.002(5) 0.010(4) -0.020(4)
C10 0.042(6) 0.089(9) 0.053(7) -0.022(7) 0.014(5) -0.042(6)
C11 0.035(5) 0.120(11) 0.040(6) -0.005(8) 0.007(5) -0.036(7)
C12 0.020(5) 0.069(7) 0.057(7) 0.006(6) 0.008(4) -0.020(5)
C13 0.043(5) 0.062(7) 0.042(5) -0.005(5) 0.010(4) -0.024(5)
C14 0.084(9) 0.095(10) 0.067(8) -0.039(7) 0.030(7) -0.041(8)
C15 0.033(6) 0.114(11) 0.074(8) 0.029(8) -0.001(6) -0.010(7)
C16 0.036(5) 0.038(5) 0.057(7) -0.008(5) 0.019(5) 0.002(4)
C17 0.045(6) 0.040(6) 0.080(8) 0.008(6) 0.027(6) 0.010(5)
C18 0.058(7) 0.045(7) 0.090(10) 0.011(6) 0.038(7) 0.003(5)
C19 0.075(8) 0.045(7) 0.092(10) -0.024(7) 0.036(7) -0.022(6)
C20 0.080(9) 0.055(7) 0.077(9) -0.022(6) 0.040(7) -0.015(7)
C21 0.055(6) 0.037(6) 0.064(7) -0.004(5) 0.030(6) 0.000(5)
C22 0.058(7) 0.093(10) 0.073(8) 0.014(8) 0.013(6) -0.005(7)
C23 0.149(15) 0.063(9) 0.143(15) -0.055(10) 0.075(12) -0.047(10)
C24 0.100(10) 0.060(8) 0.069(8) -0.013(6) 0.052(7) -0.016(7)
N2A 0.027(3) 0.030(6) 0.032(3) 0.013(3) 0.002(2) -0.004(3)
C25A 0.027(3) 0.030(6) 0.032(3) 0.013(3) 0.002(2) -0.004(3)
C26A 0.031(4) 0.032(6) 0.034(4) 0.004(4) 0.003(3) 0.001(4)
C27A 0.023(4) 0.032(8) 0.037(5) 0.002(5) 0.002(3) -0.006(5)
C28A 0.027(3) 0.030(6) 0.032(3) 0.013(3) 0.002(2) -0.004(3)
C29A 0.031(4) 0.032(6) 0.034(4) 0.004(4) 0.003(3) 0.001(4)
C30A 0.023(4) 0.032(8) 0.037(5) 0.002(5) 0.002(3) -0.006(5)
C40A 0.033(6) 0.073(11) 0.029(5) 0.005(8) 0.001(4) -0.021(7)
C41A 0.023(6) 0.070(10) 0.029(5) -0.002(7) -0.001(4) 0.000(6)
C42A 0.038(6) 0.061(10) 0.033(5) -0.004(7) 0.007(5) -0.011(7)
C43A 0.033(6) 0.073(11) 0.029(5) 0.005(8) 0.001(4) -0.021(7)
C44A 0.023(6) 0.070(10) 0.029(5) -0.002(7) -0.001(4) 0.000(6)
C45A 0.038(6) 0.061(10) 0.033(5) -0.004(7) 0.007(5) -0.011(7)
C46A 0.062(16) 0.052(15) 0.023(12) -0.005(11) 0.011(10) 0.016(11)
C47A 0.039(12) 0.13(2) 0.034(11) -0.008(13) -0.008(9) -0.025(13)
C48A 0.046(13) 0.083(19) 0.051(15) 0.004(13) -0.010(11) -0.008(14)
N2B 0.027(3) 0.030(6) 0.032(3) 0.013(3) 0.002(2) -0.004(3)
C25B 0.027(3) 0.030(6) 0.032(3) 0.013(3) 0.002(2) -0.004(3)
C26B 0.031(4) 0.032(6) 0.034(4) 0.004(4) 0.003(3) 0.001(4)
C27B 0.023(4) 0.032(8) 0.037(5) 0.002(5) 0.002(3) -0.006(5)
C28B 0.027(3) 0.030(6) 0.032(3) 0.013(3) 0.002(2) -0.004(3)
C29B 0.031(4) 0.032(6) 0.034(4) 0.004(4) 0.003(3) 0.001(4)
C30B 0.023(4) 0.032(8) 0.037(5) 0.002(5) 0.002(3) -0.006(5)
C40B 0.033(6) 0.073(11) 0.029(5) 0.005(8) 0.001(4) -0.021(7)
C41B 0.023(6) 0.070(10) 0.029(5) -0.002(7) -0.001(4) 0.000(6)
C42B 0.038(6) 0.061(10) 0.033(5) -0.004(7) 0.007(5) -0.011(7)
C43B 0.033(6) 0.073(11) 0.029(5) 0.005(8) 0.001(4) -0.021(7)
C44B 0.023(6) 0.070(10) 0.029(5) -0.002(7) -0.001(4) 0.000(6)
C45B 0.038(6) 0.061(10) 0.033(5) -0.004(7) 0.007(5) -0.011(7)
C46B 0.049(16) 0.07(2) 0.029(13) 0.004(15) 0.010(12) -0.001(14)
C47B 0.047(15) 0.13(3) 0.055(17) -0.033(19) 0.017(13) -0.016(17)
C48B 0.065(19) 0.07(2) 0.027(13) -0.005(16) -0.011(12) -0.011(19)
C31 0.018(4) 0.028(5) 0.042(5) 0.008(4) -0.001(4) -0.010(3)
C32 0.038(5) 0.043(5) 0.047(6) 0.002(5) 0.010(4) -0.016(5)
C33 0.062(7) 0.060(7) 0.033(5) -0.007(5) 0.011(5) -0.027(6)
C34 0.050(6) 0.064(7) 0.034(6) 0.018(5) -0.006(5) -0.031(6)
C35 0.031(5) 0.046(6) 0.049(6) 0.016(5) -0.003(4) -0.009(4)
C36 0.024(4) 0.035(5) 0.041(5) 0.007(4) 0.002(4) -0.009(4)
C37 0.045(6) 0.058(7) 0.079(8) -0.009(6) 0.018(6) -0.005(5)
C38 0.080(9) 0.116(12) 0.050(7) 0.032(7) -0.032(6) -0.030(8)
C39 0.043(6) 0.048(6) 0.060(7) -0.003(5) 0.015(5) 0.000(5)
C49 0.032(4) 0.037(5) 0.023(4) 0.001(4) 0.005(3) -0.011(4)
C50 0.037(5) 0.037(5) 0.026(4) 0.004(4) 0.003(4) -0.003(4)
C51 0.057(6) 0.083(8) 0.031(5) 0.020(5) 0.003(5) 0.015(6)
C52 0.065(7) 0.062(7) 0.030(5) -0.004(5) -0.003(5) 0.003(6)
C53 0.069(7) 0.074(8) 0.053(7) 0.027(6) 0.001(6) -0.016(7)
C113 0.063(12) 0.107(17) 0.106(17) -0.016(14) 0.010(12) 0.016(11)
C114 0.065(11) 0.076(15) 0.095(16) -0.023(11) 0.017(11) 0.001(9)
C115 0.075(12) 0.064(16) 0.089(18) -0.003(11) -0.003(11) 0.008(11)
C116 0.063(12) 0.107(17) 0.106(17) -0.016(14) 0.010(12) 0.016(11)
C117 0.065(11) 0.076(15) 0.095(16) -0.023(11) 0.017(11) 0.001(9)
C118 0.075(12) 0.064(16) 0.089(18) -0.003(11) -0.003(11) 0.008(11)
C107 0.09(2) 0.06(3) 0.15(3) -0.02(2) 0.033(19) -0.02(2)
C108 0.15(3) 0.05(3) 0.12(2) -0.03(2) 0.082(18) -0.02(2)
C109 0.17(4) 0.03(3) 0.10(2) -0.02(2) 0.04(2) -0.04(2)
C110 0.09(2) 0.06(3) 0.15(3) -0.02(2) 0.033(19) -0.02(2)
C111 0.15(3) 0.05(3) 0.12(2) -0.03(2) 0.082(18) -0.02(2)
C112 0.17(4) 0.03(3) 0.10(2) -0.02(2) 0.04(2) -0.04(2)

loop_
_atom_type_symbol
_atom_type_description
_atom_type_scat_dispersion_real
_atom_type_scat_dispersion_imag
_atom_type_scat_source
C C 0.0033 0.0016 'International Tables Vol C Tables 4.2.6.8 and 6.1.1.4'
H H 0.0000 0.0000 'International Tables Vol C Tables 4.2.6.8 and 6.1.1.4'
Au Au -2.0133 8.8022 'International Tables Vol C Tables 4.2.6.8 and 6.1.1.4'
Cl Cl 0.1484 0.1585 'International Tables Vol C Tables 4.2.6.8 and 6.1.1.4'
N N 0.0061 0.0033 'International Tables Vol C Tables 4.2.6.8 and 6.1.1.4'
P P 0.1023 0.0942 'International Tables Vol C Tables 4.2.6.8 and 6.1.1.4'

loop_
_geom_angle_atom_site_label_1
_geom_angle_atom_site_label_2
_geom_angle_atom_site_label_3
_geom_angle
P1 Au1 Cl1 168.87(10)
P1 Au1 P2 68.34(8)
Cl1 Au1 P2 111.64(9)
N2B P1 N1 99.2(13)
N1 P1 N2A 97.3(11)
N2B P1 Au1 89.7(16)
N1 P1 Au1 107.1(3)
N2A P1 Au1 94.7(13)
N2B P1 P2 38.0(12)
N1 P1 P2 92.2(2)
N2A P1 P2 42.4(10)
Au1 P1 P2 55.99(7)
N2B P2 C49 102.8(14)
C49 P2 N2A 101.1(11)
N2B P2 Au1 90.4(9)
C49 P2 Au1 97.4(3)
N2A P2 Au1 93.1(7)
N2B P2 P1 39.1(7)
C49 P2 P1 89.1(3)
N2A P2 P1 41.0(6)
Au1 P2 P1 55.67(7)
C49 P3 N1 106.0(4)
C1 N1 P3 114.1(6)
C1 N1 P1 120.4(6)
P3 N1 P1 124.7(4)
C6 C1 C2 120.4(9)
C6 C1 N1 120.4(8)
C2 C1 N1 119.2(9)
C3 C2 C1 119.3(10)
C3 C2 C7 118.8(9)
C1 C2 C7 121.8(8)
C4 C3 C2 119.3(10)
C4 C3 H3 120.3
C2 C3 H3 120.3
C3 C4 C5 121.9(10)
C3 C4 H4 119.1
C5 C4 H4 119.1
C4 C5 C6 118.8(11)
C4 C5 H5 120.6
C6 C5 H5 120.6
C1 C6 C5 120.3(10)
C1 C6 C16 126.0(8)
C5 C6 C16 113.6(9)
C8 C7 C12 120.1(10)
C8 C7 C2 121.4(9)
C12 C7 C2 118.5(10)
C9 C8 C7 119.6(9)
C9 C8 C13 119.4(10)
C7 C8 C13 120.9(9)
C8 C9 C10 121.3(10)
C8 C9 H9 119.3
C10 C9 H9 119.3
C11 C10 C9 117.2(11)
C11 C10 C14 122.6(11)
C9 C10 C14 120.2(12)
C12 C11 C10 123.8(11)
C12 C11 H11 118.1
C10 C11 H11 118.1
C11 C12 C7 117.9(11)
C11 C12 C15 121.7(11)
C7 C12 C15 120.4(11)
C8 C13 H13A 109.5
C8 C13 H13B 109.5
H13A C13 H13B 109.5
C8 C13 H13C 109.5
H13A C13 H13C 109.5
H13B C13 H13C 109.5
C10 C14 H14A 109.5
C10 C14 H14B 109.5
H14A C14 H14B 109.5
C10 C14 H14C 109.5
H14A C14 H14C 109.5
H14B C14 H14C 109.5
C12 C15 H15A 109.5
C12 C15 H15B 109.5
H15A C15 H15B 109.5
C12 C15 H15C 109.5
H15A C15 H15C 109.5
H15B C15 H15C 109.5
C21 C16 C17 119.1(9)
C21 C16 C6 120.4(9)
C17 C16 C6 120.4(9)
C18 C17 C16 119.3(11)
C18 C17 C22 120.8(11)
C16 C17 C22 119.9(10)
C17 C18 C19 122.2(11)
C17 C18 H18 118.9
C19 C18 H18 118.9
C20 C19 C18 117.9(11)
C20 C19 C23 121.9(13)
C18 C19 C23 120.2(12)
C19 C20 C21 122.3(12)
C19 C20 H20 118.8
C21 C20 H20 118.8
C20 C21 C16 119.1(10)
C20 C21 C24 117.7(11)
C16 C21 C24 123.1(10)
C17 C22 H22A 109.5
C17 C22 H22B 109.5
H22A C22 H22B 109.5
C17 C22 H22C 109.5
H22A C22 H22C 109.5
H22B C22 H22C 109.5
C19 C23 H23A 109.5
C19 C23 H23B 109.5
H23A C23 H23B 109.5
C19 C23 H23C 109.5
H23A C23 H23C 109.5
H23B C23 H23C 109.5
C21 C24 H24A 109.5
C21 C24 H24B 109.5
H24A C24 H24B 109.5
C21 C24 H24C 109.5
H24A C24 H24C 109.5
H24B C24 H24C 109.5
C25A N2A P1 130.7(12)
C25A N2A P2 124(2)
P1 N2A P2 96.6(10)
C26A C25A C30A 120.0
C26A C25A N2A 118.6(7)
C30A C25A N2A 121.0(7)
C27A C26A C25A 120.0
C27A C26A C31 114.6(8)
C25A C26A C31 124.2(8)
C26A C27A C28A 120.0
C26A C27A H27A 120.0
C28A C27A H27A 120.0
C27A C28A C29A 120.0
C27A C28A H28A 120.0
C29A C28A H28A 120.0
C28A C29A C30A 120.0
C28A C29A H29A 120.0
C30A C29A H29A 120.0
C29A C30A C25A 120.0
C29A C30A C40A 114.6(7)
C25A C30A C40A 123.9(8)
C41A C40A C45A 116.9(16)
C41A C40A C30A 120.4(14)
C45A C40A C30A 122.3(19)
C40A C41A C42A 123.1(17)
C40A C41A C46A 123.8(13)
C42A C41A C46A 113.0(18)
C43A C42A C41A 119.5(18)
C43A C42A H42A 120.2
C41A C42A H42A 120.2
C42A C43A C44A 117.2(15)
C42A C43A C47A 121(2)
C44A C43A C47A 121.8(19)
C45A C44A C43A 122.2(18)
C45A C44A H44A 118.9
C43A C44A H44A 118.9
C44A C45A C40A 121(2)
C44A C45A C48A 120.7(17)
C40A C45A C48A 118.4(18)
C41A C46A H46A 109.5
C41A C46A H46B 109.5
H46A C46A H46B 109.5
C41A C46A H46C 109.5
H46A C46A H46C 109.5
H46B C46A H46C 109.5
C43A C47A H47A 109.5
C43A C47A H47B 109.5
H47A C47A H47B 109.5
C43A C47A H47C 109.5
H47A C47A H47C 109.5
H47B C47A H47C 109.5
C45A C48A H48A 109.5
C45A C48A H48B 109.5
H48A C48A H48B 109.5
C45A C48A H48C 109.5
H48A C48A H48C 109.5
H48B C48A H48C 109.5
C25B N2B P2 119(3)
C25B N2B P1 128.3(13)
P2 N2B P1 102.9(12)
C26B C25B C30B 120.0
C26B C25B N2B 118.9(8)
C30B C25B N2B 120.7(8)
C27B C26B C25B 120.0
C27B C26B C31 113.6(9)
C25B C26B C31 125.4(9)
C28B C27B C26B 120.0
C28B C27B H27B 120.0
C26B C27B H27B 120.0
C27B C28B C29B 120.0
C27B C28B H28B 120.0
C29B C28B H28B 120.0
C30B C29B C28B 120.0
C30B C29B H29B 120.0
C28B C29B H29B 120.0
C29B C30B C25B 120.0
C29B C30B C40B 113.6(9)
C25B C30B C40B 124.2(9)
C41B C40B C45B 116.5(17)
C41B C40B C30B 120.4(15)
C45B C40B C30B 122.2(19)
C40B C41B C42B 123.4(18)
C40B C41B C46B 123.5(14)
C42B C41B C46B 113.1(19)
C43B C42B C41B 119.4(19)
C43B C42B H42B 120.3
C41B C42B H42B 120.3
C42B C43B C44B 117.4(15)
C42B C43B C47B 121(2)
C44B C43B C47B 122(2)
C45B C44B C43B 121.8(19)
C45B C44B H44B 119.1
C43B C44B H44B 119.1
C44B C45B C40B 121(2)
C44B C45B C48B 120.1(17)
C40B C45B C48B 118.7(19)
C41B C46B H46D 109.5
C41B C46B H46E 109.5
H46D C46B H46E 109.5
C41B C46B H46F 109.5
H46D C46B H46F 109.5
H46E C46B H46F 109.5
C43B C47B H47D 109.5
C43B C47B H47E 109.5
H47D C47B H47E 109.5
C43B C47B H47F 109.5
H47D C47B H47F 109.5
H47E C47B H47F 109.5
C45B C48B H48D 109.5
C45B C48B H48E 109.5
H48D C48B H48E 109.5
C45B C48B H48F 109.5
H48D C48B H48F 109.5
H48E C48B H48F 109.5
C32 C31 C36 118.8(8)
C32 C31 C26A 115.6(9)
C36 C31 C26A 124.5(10)
C32 C31 C26B 125.8(10)
C36 C31 C26B 115.0(10)
C33 C32 C31 119.8(9)
C33 C32 C37 120.1(10)
C31 C32 C37 120.1(8)
C34 C33 C32 120.2(10)
C34 C33 H33 119.9
C32 C33 H33 119.9
C35 C34 C33 119.8(9)
C35 C34 C38 122.7(11)
C33 C34 C38 117.5(11)
C34 C35 C36 122.2(10)
C34 C35 H35 118.9
C36 C35 H35 118.9
C35 C36 C31 119.2(9)
C35 C36 C39 118.2(9)
C31 C36 C39 122.6(8)
C32 C37 H37A 109.5
C32 C37 H37B 109.5
H37A C37 H37B 109.5
C32 C37 H37C 109.5
H37A C37 H37C 109.5
H37B C37 H37C 109.5
C34 C38 H38A 109.5
C34 C38 H38B 109.5
H38A C38 H38B 109.5
C34 C38 H38C 109.5
H38A C38 H38C 109.5
H38B C38 H38C 109.5
C36 C39 H39A 109.5
C36 C39 H39B 109.5
H39A C39 H39B 109.5
C36 C39 H39C 109.5
H39A C39 H39C 109.5
H39B C39 H39C 109.5
C50 C49 P3 116.4(6)
C50 C49 P2 118.6(6)
P3 C49 P2 125.0(5)
C52 C50 C53 109.2(8)
C52 C50 C51 109.1(8)
C53 C50 C51 108.3(9)
C52 C50 C49 110.6(7)
C53 C50 C49 107.8(7)
C51 C50 C49 111.7(7)
C50 C51 H51A 109.5
C50 C51 H51B 109.5
H51A C51 H51B 109.5
C50 C51 H51C 109.5
H51A C51 H51C 109.5
H51B C51 H51C 109.5
C50 C52 H52A 109.5
C50 C52 H52B 109.5
H52A C52 H52B 109.5
C50 C52 H52C 109.5
H52A C52 H52C 109.5
H52B C52 H52C 109.5
C50 C53 H53A 109.5
C50 C53 H53B 109.5
H53A C53 H53B 109.5
C50 C53 H53C 109.5
H53A C53 H53C 109.5
H53B C53 H53C 109.5
C114 C113 C118 120.0
C114 C113 H113 120.0
C118 C113 H113 120.0
C113 C114 C115 120.0
C113 C114 H114 120.0
C115 C114 H114 120.0
C116 C115 C114 120.0
C116 C115 H115 120.0
C114 C115 H115 120.0
C117 C116 C115 120.0
C117 C116 H116 120.0
C115 C116 H116 120.0
C116 C117 C118 120.0
C116 C117 H117 120.0
C118 C117 H117 120.0
C117 C118 C113 120.0
C117 C118 H118 120.0
C113 C118 H118 120.0
C108 C107 C112 120.0
C108 C107 H107 120.0
C112 C107 H107 120.0
C107 C108 C109 120.0
C107 C108 H108 120.0
C109 C108 H108 120.0
C108 C109 C110 120.0
C108 C109 H109 120.0
C110 C109 H109 120.0
C111 C110 C109 120.0
C111 C110 H110 120.0
C109 C110 H110 120.0
C110 C111 C112 120.0
C110 C111 H111 120.0
C112 C111 H111 120.0
C111 C112 C107 120.0
C111 C112 H112 120.0
C107 C112 H112 120.0

loop_
_geom_bond_atom_site_label_1
_geom_bond_atom_site_label_2
_geom_bond_distance
Au1 P1 2.359(3)
Au1 Cl1 2.368(3)
Au1 P2 2.368(2)
P1 N2B 1.72(2)
P1 N1 1.743(8)
P1 N2A 1.753(19)
P1 P2 2.655(3)
P2 N2B 1.68(4)
P2 C49 1.785(8)
P2 N2A 1.80(3)
P3 C49 1.690(9)
P3 N1 1.706(7)
N1 C1 1.456(11)
C1 C6 1.370(13)
C1 C2 1.412(13)
C2 C3 1.398(13)
C2 C7 1.487(14)
C3 C4 1.380(16)
C3 H3 0.9500
C4 C5 1.380(16)
C4 H4 0.9500
C5 C6 1.408(13)
C5 H5 0.9500
C6 C16 1.513(13)
C7 C8 1.395(14)
C7 C12 1.427(14)
C8 C9 1.369(13)
C8 C13 1.505(12)
C9 C10 1.415(14)
C9 H9 0.9500
C10 C11 1.386(17)
C10 C14 1.512(16)
C11 C12 1.354(16)
C11 H11 0.9500
C12 C15 1.495(15)
C13 H13A 0.9800
C13 H13B 0.9800
C13 H13C 0.9800
C14 H14A 0.9800
C14 H14B 0.9800
C14 H14C 0.9800
C15 H15A 0.9800
C15 H15B 0.9800
C15 H15C 0.9800
C16 C21 1.393(14)
C16 C17 1.409(14)
C17 C18 1.368(15)
C17 C22 1.531(15)
C18 C19 1.382(16)
C18 H18 0.9500
C19 C20 1.367(16)
C19 C23 1.519(16)
C20 C21 1.385(14)
C20 H20 0.9500
C21 C24 1.497(14)
C22 H22A 0.9800
C22 H22B 0.9800
C22 H22C 0.9800
C23 H23A 0.9800
C23 H23B 0.9800
C23 H23C 0.9800
C24 H24A 0.9800
C24 H24B 0.9800
C24 H24C 0.9800
N2A C25A 1.426(9)
C25A C26A 1.3900
C25A C30A 1.3900
C26A C27A 1.3900
C26A C31 1.505(10)
C27A C28A 1.3900
C27A H27A 0.9500
C28A C29A 1.3900
C28A H28A 0.9500
C29A C30A 1.3900
C29A H29A 0.9500
C30A C40A 1.505(15)
C40A C41A 1.35(2)
C40A C45A 1.39(2)
C41A C42A 1.416(18)
C41A C46A 1.55(2)
C42A C43A 1.38(2)
C42A H42A 0.9500
C43A C44A 1.39(3)
C43A C47A 1.51(2)
C44A C45A 1.38(2)
C44A H44A 0.9500
C45A C48A 1.51(3)
C46A H46A 0.9800
C46A H46B 0.9800
C46A H46C 0.9800
C47A H47A 0.9800
C47A H47B 0.9800
C47A H47C 0.9800
C48A H48A 0.9800
C48A H48B 0.9800
C48A H48C 0.9800
N2B C25B 1.426(10)
C25B C26B 1.3900
C25B C30B 1.3900
C26B C27B 1.3900
C26B C31 1.527(10)
C27B C28B 1.3900
C27B H27B 0.9500
C28B C29B 1.3900
C28B H28B 0.9500
C29B C30B 1.3900
C29B H29B 0.9500
C30B C40B 1.513(15)
C40B C41B 1.35(2)
C40B C45B 1.40(2)
C41B C42B 1.416(18)
C41B C46B 1.54(2)
C42B C43B 1.38(2)
C42B H42B 0.9500
C43B C44B 1.39(3)
C43B C47B 1.51(2)
C44B C45B 1.38(2)
C44B H44B 0.9500
C45B C48B 1.51(3)
C46B H46D 0.9800
C46B H46E 0.9800
C46B H46F 0.9800
C47B H47D 0.9800
C47B H47E 0.9800
C47B H47F 0.9800
C48B H48D 0.9800
C48B H48E 0.9800
C48B H48F 0.9800
C31 C32 1.402(12)
C31 C36 1.407(11)
C32 C33 1.394(13)
C32 C37 1.503(14)
C33 C34 1.384(15)
C33 H33 0.9500
C34 C35 1.350(14)
C34 C38 1.551(13)
C35 C36 1.380(12)
C35 H35 0.9500
C36 C39 1.510(13)
C37 H37A 0.9800
C37 H37B 0.9800
C37 H37C 0.9800
C38 H38A 0.9800
C38 H38B 0.9800
C38 H38C 0.9800
C39 H39A 0.9800
C39 H39B 0.9800
C39 H39C 0.9800
C49 C50 1.559(11)
C50 C52 1.525(12)
C50 C53 1.531(13)
C50 C51 1.531(13)
C51 H51A 0.9800
C51 H51B 0.9800
C51 H51C 0.9800
C52 H52A 0.9800
C52 H52B 0.9800
C52 H52C 0.9800
C53 H53A 0.9800
C53 H53B 0.9800
C53 H53C 0.9800
C113 C114 1.3900
C113 C118 1.3900
C113 H113 0.9500
C114 C115 1.3900
C114 H114 0.9500
C115 C116 1.3900
C115 H115 0.9500
C116 C117 1.3900
C116 H116 0.9500
C117 C118 1.3900
C117 H117 0.9500
C118 H118 0.9500
C107 C108 1.3900
C107 C112 1.3900
C107 H107 0.9500
C108 C109 1.3900
C108 H108 0.9500
C109 C110 1.3900
C109 H109 0.9500
C110 C111 1.3900
C110 H110 0.9500
C111 C112 1.3900
C111 H111 0.9500
C112 H112 0.9500

loop_
_geom_torsion_atom_site_label_1
_geom_torsion_atom_site_label_2
_geom_torsion_atom_site_label_3
_geom_torsion_atom_site_label_4
_geom_torsion
C49 P3 N1 C1 -161.9(6)
C49 P3 N1 P1 8.1(6)
N2B P1 N1 C1 -151.6(15)
N2A P1 N1 C1 -146.9(13)
Au1 P1 N1 C1 115.9(6)
P2 P1 N1 C1 170.9(7)
N2B P1 N1 P3 39.0(14)
N2A P1 N1 P3 43.7(12)
Au1 P1 N1 P3 -53.5(5)
P2 P1 N1 P3 1.5(5)
P3 N1 C1 C6 -56.4(11)
P1 N1 C1 C6 133.1(8)
P3 N1 C1 C2 120.8(8)
P1 N1 C1 C2 -49.7(11)
C6 C1 C2 C3 -0.2(15)
N1 C1 C2 C3 -177.5(9)
C6 C1 C2 C7 -177.4(9)
N1 C1 C2 C7 5.3(14)
C1 C2 C3 C4 1.0(17)
C7 C2 C3 C4 178.3(11)
C2 C3 C4 C5 -1(2)
C3 C4 C5 C6 1(2)
C2 C1 C6 C5 -0.1(15)
N1 C1 C6 C5 177.2(9)
C2 C1 C6 C16 175.4(9)
N1 C1 C6 C16 -7.4(15)
C4 C5 C6 C1 -0.4(17)
C4 C5 C6 C16 -176.3(11)
C3 C2 C7 C8 106.1(11)
C1 C2 C7 C8 -76.7(12)
C3 C2 C7 C12 -74.5(12)
C1 C2 C7 C12 102.7(11)
C12 C7 C8 C9 -3.5(12)
C2 C7 C8 C9 175.9(8)
C12 C7 C8 C13 175.1(7)
C2 C7 C8 C13 -5.5(12)
C7 C8 C9 C10 1.5(13)
C13 C8 C9 C10 -177.1(8)
C8 C9 C10 C11 0.5(13)
C8 C9 C10 C14 178.6(9)
C9 C10 C11 C12 -0.3(14)
C14 C10 C11 C12 -178.4(9)
C10 C11 C12 C7 -1.6(14)
C10 C11 C12 C15 -179.2(9)
C8 C7 C12 C11 3.6(12)
C2 C7 C12 C11 -175.8(8)
C8 C7 C12 C15 -178.8(8)
C2 C7 C12 C15 1.8(12)
C1 C6 C16 C21 111.1(12)
C5 C6 C16 C21 -73.2(12)
C1 C6 C16 C17 -72.9(14)
C5 C6 C16 C17 102.8(11)
C21 C16 C17 C18 1.5(14)
C6 C16 C17 C18 -174.5(9)
C21 C16 C17 C22 -179.5(9)
C6 C16 C17 C22 4.4(14)
C16 C17 C18 C19 -3.0(16)
C22 C17 C18 C19 178.1(11)
C17 C18 C19 C20 2.6(18)
C17 C18 C19 C23 -178.2(12)
C18 C19 C20 C21 -0.9(19)
C23 C19 C20 C21 -180.0(12)
C19 C20 C21 C16 -0.5(17)
C19 C20 C21 C24 178.7(11)
C17 C16 C21 C20 0.1(15)
C6 C16 C21 C20 176.2(9)
C17 C16 C21 C24 -179.0(10)
C6 C16 C21 C24 -2.9(15)
N2B P1 N2A C25A -121(19)
N1 P1 N2A C25A 127(3)
Au1 P1 N2A C25A -125(3)
P2 P1 N2A C25A -148(5)
N2B P1 N2A P2 27(15)
N1 P1 N2A P2 -85.2(14)
Au1 P1 N2A P2 22.7(13)
N2B P2 N2A C25A 101(37)
C49 P2 N2A C25A -134(2)
Au1 P2 N2A C25A 128(2)
P1 P2 N2A C25A 151(3)
N2B P2 N2A P1 -50(34)
C49 P2 N2A P1 75.6(14)
Au1 P2 N2A P1 -22.6(13)
P1 N2A C25A C26A -165(2)
P2 N2A C25A C26A 55(3)
P1 N2A C25A C30A 8(4)
P2 N2A C25A C30A -132.6(14)
C30A C25A C26A C27A 0.0
N2A C25A C26A C27A 172.5(19)
C30A C25A C26A C31 166.7(13)
N2A C25A C26A C31 -21(2)
C25A C26A C27A C28A 0.0
C31 C26A C27A C28A -167.9(12)
C26A C27A C28A C29A 0.0
C27A C28A C29A C30A 0.0
C28A C29A C30A C25A 0.0
C28A C29A C30A C40A 166.3(12)
C26A C25A C30A C29A 0.0
N2A C25A C30A C29A -172(2)
C26A C25A C30A C40A -165.0(13)
N2A C25A C30A C40A 23(2)
C29A C30A C40A C41A -106.8(18)
C25A C30A C40A C41A 59(2)
C29A C30A C40A C45A 66(2)
C25A C30A C40A C45A -128.1(18)
C45A C40A C41A C42A 2(3)
C30A C40A C41A C42A 175.8(16)
C45A C40A C41A C46A -174(2)
C30A C40A C41A C46A -1(3)
C40A C41A C42A C43A -1(3)
C46A C41A C42A C43A 176(2)
C41A C42A C43A C44A -2(3)
C41A C42A C43A C47A -177(2)
C42A C43A C44A C45A 4(3)
C47A C43A C44A C45A 179(2)
C43A C44A C45A C40A -3(4)
C43A C44A C45A C48A 178(2)
C41A C40A C45A C44A 0(3)
C30A C40A C45A C44A -173.7(17)
C41A C40A C45A C48A 179(2)
C30A C40A C45A C48A 6(3)
C49 P2 N2B C25B -139(2)
N2A P2 N2B C25B -85(34)
Au1 P2 N2B C25B 123(2)
P1 P2 N2B C25B 148(4)
C49 P2 N2B P1 72.3(19)
N2A P2 N2B P1 127(37)
Au1 P2 N2B P1 -25.4(18)
N1 P1 N2B C25B 134(4)
N2A P1 N2B C25B 66(13)
Au1 P1 N2B C25B -119(4)
P2 P1 N2B C25B -144(6)
N1 P1 N2B P2 -82(2)
N2A P1 N2B P2 -150(18)
Au1 P1 N2B P2 25.6(18)
P2 N2B C25B C26B 62(3)
P1 N2B C25B C26B -159(3)
P2 N2B C25B C30B -125.7(16)
P1 N2B C25B C30B 14(5)
C30B C25B C26B C27B 0.0
N2B C25B C26B C27B 172(2)
C30B C25B C26B C31 168.1(16)
N2B C25B C26B C31 -19(3)
C25B C26B C27B C28B 0.0
C31 C26B C27B C28B -169.4(14)
C26B C27B C28B C29B 0.0
C27B C28B C29B C30B 0.0
C28B C29B C30B C25B 0.0
C28B C29B C30B C40B 164.0(13)
C26B C25B C30B C29B 0.0
N2B C25B C30B C29B -172(2)
C26B C25B C30B C40B -162.2(14)
N2B C25B C30B C40B 25(3)
C29B C30B C40B C41B -97(2)
C25B C30B C40B C41B 66(2)
C29B C30B C40B C45B 71(2)
C25B C30B C40B C45B -125.3(18)
C45B C40B C41B C42B 5(4)
C30B C40B C41B C42B 174.2(18)
C45B C40B C41B C46B -174(2)
C30B C40B C41B C46B -4(4)
C40B C41B C42B C43B -5(4)
C46B C41B C42B C43B 174(2)
C41B C42B C43B C44B 0(3)
C41B C42B C43B C47B -175(2)
C42B C43B C44B C45B 5(4)
C47B C43B C44B C45B 180(2)
C43B C44B C45B C40B -6(4)
C43B C44B C45B C48B 177(3)
C41B C40B C45B C44B 0(3)
C30B C40B C45B C44B -169(2)
C41B C40B C45B C48B 178(2)
C30B C40B C45B C48B 9(3)
C27A C26A C31 C32 -92.8(10)
C25A C26A C31 C32 99.9(9)
C27A C26A C31 C36 74.8(11)
C25A C26A C31 C36 -92.6(11)
C27A C26A C31 C26B 105(6)
C25A C26A C31 C26B -62(5)
C27B C26B C31 C32 -98.8(11)
C25B C26B C31 C32 92.5(12)
C27B C26B C31 C36 73.9(11)
C25B C26B C31 C36 -94.9(11)
C27B C26B C31 C26A -79(6)
C25B C26B C31 C26A 113(6)
C36 C31 C32 C33 -0.6(12)
C26A C31 C32 C33 167.7(9)
C26B C31 C32 C33 171.8(10)
C36 C31 C32 C37 -178.9(8)
C26A C31 C32 C37 -10.6(12)
C26B C31 C32 C37 -6.4(14)
C31 C32 C33 C34 -0.9(14)
C37 C32 C33 C34 177.4(9)
C32 C33 C34 C35 1.7(14)
C32 C33 C34 C38 -177.1(9)
C33 C34 C35 C36 -1.0(14)
C38 C34 C35 C36 177.6(9)
C34 C35 C36 C31 -0.4(13)
C34 C35 C36 C39 178.9(9)
C32 C31 C36 C35 1.2(12)
C26A C31 C36 C35 -166.0(9)
C26B C31 C36 C35 -172.0(9)
C32 C31 C36 C39 -178.1(8)
C26A C31 C36 C39 14.7(13)
C26B C31 C36 C39 8.7(12)
N1 P3 C49 C50 158.6(6)
N1 P3 C49 P2 -19.8(6)
N2B P2 C49 C50 162.7(10)
N2A P2 C49 C50 160.2(8)
Au1 P2 C49 C50 -105.2(6)
P1 P2 C49 C50 -160.4(6)
N2B P2 C49 P3 -18.9(10)
N2A P2 C49 P3 -21.5(8)
Au1 P2 C49 P3 73.2(5)
P1 P2 C49 P3 18.0(5)
P3 C49 C50 C52 48.0(9)
P2 C49 C50 C52 -133.5(7)
P3 C49 C50 C53 -71.3(9)
P2 C49 C50 C53 107.2(8)
P3 C49 C50 C51 169.8(7)
P2 C49 C50 C51 -11.7(10)
C118 C113 C114 C115 0.0
C113 C114 C115 C116 0.0
C114 C115 C116 C117 0.0
C115 C116 C117 C118 0.0
C116 C117 C118 C113 0.0
C114 C113 C118 C117 0.0
C112 C107 C108 C109 0.0
C107 C108 C109 C110 0.0
C108 C109 C110 C111 0.0
C109 C110 C111 C112 0.0
C110 C111 C112 C107 0.0
C108 C107 C112 C111 0.0
